data_2231434
loop_
_publ_author_name
'Asiri, Abdullah M.'
'Al-Youbi, Abdulrahman O.'
'Faidallah, Hassan M.'
'Ng, Seik Weng'

_publ_section_title
;
 5-Hydroxy-3-phenyl-5-trifluoromethyl-4,5-dihydro-1<i>H</i>-pyrazole
;
_journal_coeditor_code BT5617
_journal_issue 9
_journal_name_full 'Acta Crystallographica Section E'
_journal_page_first o2442
_journal_paper_doi 10.1107/S160053681103368X
_journal_volume 67
_journal_year 2011
_chemical_formula_iupac 'C10 H9 F3 N2 O'
_chemical_formula_moiety 'C10 H9 F3 N2 O'
_chemical_formula_sum 'C10 H9 F3 N2 O'
_chemical_formula_weight 230.19
_chemical_name_systematic
;
5-Hydroxy-3-phenyl-5-trifluoromethyl-4,5-dihydro-1<i>H</i>-pyrazole
;
_space_group_IT_number 4
_symmetry_cell_setting monoclinic
_symmetry_space_group_name_Hall 'P 2yb'
_symmetry_space_group_name_H-M 'P 1 21 1'
_atom_sites_solution_hydrogens geom
_atom_sites_solution_primary direct
_atom_sites_solution_secondary difmap
_audit_creation_method SHELXL97
_cell_angle_alpha 90.00
_cell_angle_beta 108.139(7)
_cell_angle_gamma 90.00
_cell_formula_units_Z 2
_cell_length_a 9.1000(6)
_cell_length_b 5.4032(3)
_cell_length_c 10.4515(7)
_cell_measurement_reflns_used 1825
_cell_measurement_temperature 100(2)
_cell_measurement_theta_max 29.17
_cell_measurement_theta_min 2.35
_cell_volume 488.35(6)
_computing_cell_refinement 'CrysAlis PRO (Agilent, 2010)'
_computing_data_collection 'CrysAlis PRO (Agilent, 2010)'
_computing_data_reduction 'CrysAlis PRO (Agilent, 2010)'
_computing_molecular_graphics 'X-SEED (Barbour, 2001)'
_computing_publication_material 'publCIF (Westrip, 2010)'
_computing_structure_refinement 'SHELXL97 (Sheldrick, 2008)'
_computing_structure_solution 'SHELXS97 (Sheldrick, 2008)'
_diffrn_ambient_temperature 100(2)
_diffrn_detector_area_resol_mean 10.4041
_diffrn_measured_fraction_theta_full 0.994
_diffrn_measured_fraction_theta_max 0.994
_diffrn_measurement_device_type 'Agilent SuperNova Dual diffractometer with Atlas detector'
_diffrn_measurement_method \w
_diffrn_radiation_monochromator Mirror
_diffrn_radiation_source 'SuperNova (Mo) X-ray Source'
_diffrn_radiation_type MoK\a
_diffrn_radiation_wavelength 0.71073
_diffrn_reflns_av_R_equivalents 0.0392
_diffrn_reflns_av_sigmaI/netI 0.0404
_diffrn_reflns_limit_h_max 11
_diffrn_reflns_limit_h_min -11
_diffrn_reflns_limit_k_max 6
_diffrn_reflns_limit_k_min -6
_diffrn_reflns_limit_l_max 13
_diffrn_reflns_limit_l_min -13
_diffrn_reflns_number 4222
_diffrn_reflns_theta_full 27.49
_diffrn_reflns_theta_max 27.49
_diffrn_reflns_theta_min 2.36
_diffrn_standards_decay_% 0
_diffrn_standards_interval_count 0
_diffrn_standards_interval_time 0
_diffrn_standards_number 0
_exptl_absorpt_coefficient_mu 0.142
_exptl_absorpt_correction_T_max 0.9859
_exptl_absorpt_correction_T_min 0.9721
_exptl_absorpt_correction_type multi-scan
_exptl_absorpt_process_details '(CrysAlis PRO; Agilent, 2010)'
_exptl_crystal_colour colourless
_exptl_crystal_density_diffrn 1.565
_exptl_crystal_density_method 'not measured'
_exptl_crystal_description prism
_exptl_crystal_F_000 236
_exptl_crystal_size_max 0.20
_exptl_crystal_size_mid 0.15
_exptl_crystal_size_min 0.10
_refine_diff_density_max 0.289
_refine_diff_density_min -0.257
_refine_ls_extinction_method none
_refine_ls_goodness_of_fit_ref 1.046
_refine_ls_hydrogen_treatment mixed
_refine_ls_matrix_type full
_refine_ls_number_parameters 153
_refine_ls_number_reflns 1230
_refine_ls_number_restraints 3
_refine_ls_restrained_S_all 1.045
_refine_ls_R_factor_all 0.0474
_refine_ls_R_factor_gt 0.0365
_refine_ls_shift/su_max 0.001
_refine_ls_shift/su_mean 0.001
_refine_ls_structure_factor_coef Fsqd
_refine_ls_weighting_details 'calc w = 1/[\s^2^(Fo^2^)+(0.0412P)^2^+0.1359P] where P=(Fo^2^+2Fc^2^)/3'
_refine_ls_weighting_scheme calc
_refine_ls_wR_factor_gt 0.0808
_refine_ls_wR_factor_ref 0.0866
_reflns_number_gt 1060
_reflns_number_total 1230
_reflns_threshold_expression I>2\s(I)
_cod_data_source_file bt5617.cif
_cod_data_source_block I
_cod_original_cell_volume 488.35(5)
_cod_original_sg_symbol_H-M 'P 21'
_cod_database_code 2231434
_cod_database_fobs_code 2231434

loop_
_symmetry_equiv_pos_as_xyz
'x, y, z'
'-x, y+1/2, -z'

loop_
_atom_site_type_symbol
_atom_site_label
_atom_site_fract_x
_atom_site_fract_y
_atom_site_fract_z
_atom_site_U_iso_or_equiv
_atom_site_adp_type
_atom_site_calc_flag
_atom_site_refinement_flags
_atom_site_occupancy
_atom_site_symmetry_multiplicity
F F1 0.15155(18) 0.5006(3) 0.41240(17) 0.0224(4) Uani d . 1 1
F F2 0.07047(18) 0.8747(4) 0.36876(17) 0.0275(4) Uani d . 1 1
F F3 0.27744(19) 0.7556(3) 0.32684(15) 0.0239(4) Uani d . 1 1
O O1 0.4291(2) 0.6574(4) 0.59470(19) 0.0147(4) Uani d D 1 1
H H1 0.407(4) 0.534(5) 0.634(4) 0.045(12) Uiso d D 1 1
N N1 0.3514(3) 1.1846(4) 0.6715(2) 0.0148(5) Uani d . 1 1
N N2 0.3409(3) 1.0670(4) 0.5493(2) 0.0147(5) Uani d D 1 1
H H2 0.425(2) 1.094(6) 0.526(3) 0.026(9) Uiso d D 1 1
C C1 0.2622(3) 1.1255(5) 0.8657(3) 0.0147(6) Uani d . 1 1
C C2 0.1637(3) 0.9892(6) 0.9190(3) 0.0177(6) Uani d . 1 1
H H2A 0.1048 0.8565 0.8688 0.021 Uiso calc R 1 1
C C3 0.1519(3) 1.0472(6) 1.0446(3) 0.0209(6) Uani d . 1 1
H H3 0.0860 0.9528 1.0807 0.025 Uiso calc R 1 1
C C4 0.2358(3) 1.2421(6) 1.1175(3) 0.0226(7) Uani d . 1 1
H H4 0.2278 1.2809 1.2037 0.027 Uiso calc R 1 1
C C5 0.3317(3) 1.3813(6) 1.0650(3) 0.0212(6) Uani d . 1 1
H H5 0.3879 1.5167 1.1148 0.025 Uiso calc R 1 1
C C6 0.3455(3) 1.3230(5) 0.9398(3) 0.0188(6) Uani d . 1 1
H H6 0.4119 1.4179 0.9045 0.023 Uiso calc R 1 1
C C7 0.2782(3) 1.0531(5) 0.7351(3) 0.0144(6) Uani d . 1 1
C C8 0.2110(3) 0.8206(5) 0.6601(3) 0.0141(6) Uani d . 1 1
H H8A 0.0979 0.8347 0.6169 0.017 Uiso calc R 1 1
H H8B 0.2338 0.6738 0.7197 0.017 Uiso calc R 1 1
C C9 0.2974(3) 0.8121(5) 0.5561(3) 0.0140(6) Uani d . 1 1
C C10 0.1981(3) 0.7364(5) 0.4152(3) 0.0167(6) Uani d . 1 1

loop_
_atom_site_aniso_label
_atom_site_aniso_U_11
_atom_site_aniso_U_22
_atom_site_aniso_U_33
_atom_site_aniso_U_12
_atom_site_aniso_U_13
_atom_site_aniso_U_23
F1 0.0249(9) 0.0185(9) 0.0224(8) -0.0067(7) 0.0054(7) -0.0054(7)
F2 0.0243(9) 0.0285(10) 0.0233(9) 0.0091(8) -0.0019(7) 0.0000(8)
F3 0.0318(9) 0.0273(10) 0.0154(8) -0.0024(8) 0.0116(7) -0.0015(7)
O1 0.0157(9) 0.0121(10) 0.0179(10) 0.0015(8) 0.0073(8) 0.0027(8)
N1 0.0202(12) 0.0116(11) 0.0136(11) 0.0025(9) 0.0068(9) 0.0018(9)
N2 0.0204(12) 0.0094(11) 0.0181(11) -0.0013(10) 0.0116(9) -0.0008(9)
C1 0.0162(12) 0.0127(14) 0.0148(13) 0.0027(11) 0.0045(10) 0.0019(11)
C2 0.0196(13) 0.0168(14) 0.0181(13) 0.0000(12) 0.0079(11) -0.0017(11)
C3 0.0241(14) 0.0242(17) 0.0173(14) 0.0020(13) 0.0107(12) 0.0030(13)
C4 0.0278(15) 0.0247(17) 0.0151(13) 0.0054(14) 0.0065(11) -0.0013(13)
C5 0.0220(14) 0.0196(15) 0.0212(15) 0.0026(13) 0.0054(12) -0.0042(12)
C6 0.0190(13) 0.0170(15) 0.0202(14) 0.0016(12) 0.0059(11) 0.0000(12)
C7 0.0138(12) 0.0120(13) 0.0173(13) 0.0011(11) 0.0048(10) -0.0003(11)
C8 0.0163(12) 0.0129(15) 0.0156(13) -0.0001(11) 0.0086(10) 0.0000(11)
C9 0.0145(12) 0.0130(15) 0.0155(13) 0.0013(11) 0.0061(10) 0.0002(11)
C10 0.0209(14) 0.0141(15) 0.0154(13) 0.0002(12) 0.0061(10) 0.0007(12)

loop_
_atom_type_symbol
_atom_type_description
_atom_type_scat_dispersion_real
_atom_type_scat_dispersion_imag
_atom_type_scat_source
C C 0.0033 0.0000 'International Tables Vol C Tables 4.2.6.8 and 6.1.1.4'
H H 0.0000 0.0000 'International Tables Vol C Tables 4.2.6.8 and 6.1.1.4'
N N 0.0061 0.0000 'International Tables Vol C Tables 4.2.6.8 and 6.1.1.4'
O O 0.0106 0.0000 'International Tables Vol C Tables 4.2.6.8 and 6.1.1.4'
F F 0.0171 0.0000 'International Tables Vol C Tables 4.2.6.8 and 6.1.1.4'

loop_
_geom_angle_atom_site_label_1
_geom_angle_atom_site_label_2
_geom_angle_atom_site_label_3
_geom_angle
C9 O1 H1 107(3)
C7 N1 N2 108.6(2)
N1 N2 C9 109.3(2)
N1 N2 H2 111(2)
C9 N2 H2 116(2)
C6 C1 C2 119.0(3)
C6 C1 C7 121.7(3)
C2 C1 C7 119.3(3)
C3 C2 C1 120.4(3)
C3 C2 H2A 119.8
C1 C2 H2A 119.8
C4 C3 C2 120.1(3)
C4 C3 H3 120.0
C2 C3 H3 120.0
C3 C4 C5 120.2(3)
C3 C4 H4 119.9
C5 C4 H4 119.9
C4 C5 C6 120.1(3)
C4 C5 H5 119.9
C6 C5 H5 119.9
C5 C6 C1 120.2(3)
C5 C6 H6 119.9
C1 C6 H6 119.9
N1 C7 C1 123.2(3)
N1 C7 C8 112.5(2)
C1 C7 C8 124.3(2)
C7 C8 C9 100.4(2)
C7 C8 H8A 111.7
C9 C8 H8A 111.7
C7 C8 H8B 111.7
C9 C8 H8B 111.7
H8A C8 H8B 109.5
O1 C9 N2 111.0(2)
O1 C9 C10 108.2(2)
N2 C9 C10 107.4(2)
O1 C9 C8 113.2(2)
N2 C9 C8 102.5(2)
C10 C9 C8 114.4(2)
F2 C10 F1 106.9(2)
F2 C10 F3 107.4(2)
F1 C10 F3 107.0(2)
F2 C10 C9 112.8(2)
F1 C10 C9 111.4(2)
F3 C10 C9 111.1(2)

loop_
_geom_bond_atom_site_label_1
_geom_bond_atom_site_label_2
_geom_bond_distance
F1 C10 1.340(3)
F2 C10 1.338(3)
F3 C10 1.342(3)
O1 C9 1.413(3)
O1 H1 0.836(10)
N1 C7 1.290(3)
N1 N2 1.403(3)
N2 C9 1.441(4)
N2 H2 0.882(10)
C1 C6 1.396(4)
C1 C2 1.403(4)
C1 C7 1.471(4)
C2 C3 1.386(4)
C2 H2A 0.9500
C3 C4 1.382(4)
C3 H3 0.9500
C4 C5 1.387(4)
C4 H4 0.9500
C5 C6 1.389(4)
C5 H5 0.9500
C6 H6 0.9500
C7 C8 1.505(4)
C8 C9 1.528(4)
C8 H8A 0.9900
C8 H8B 0.9900
C9 C10 1.524(4)

loop_
_geom_hbond_atom_site_label_D
_geom_hbond_atom_site_label_H
_geom_hbond_atom_site_label_A
_geom_hbond_site_symmetry_A
_geom_hbond_distance_DH
_geom_hbond_distance_HA
_geom_hbond_distance_DA
_geom_hbond_angle_DHA
_geom_hbond_publ_flag
O1 H1 N1 1_545 0.840(10) 2.03(2) 2.833(3) 162(4) yes
N2 H2 O1 2_656 0.880(10) 2.13(2) 2.974(3) 161(3) yes

loop_
_geom_torsion_atom_site_label_1
_geom_torsion_atom_site_label_2
_geom_torsion_atom_site_label_3
_geom_torsion_atom_site_label_4
_geom_torsion
C7 N1 N2 C9 -18.0(3)
C6 C1 C2 C3 -1.3(4)
C7 C1 C2 C3 177.2(2)
C1 C2 C3 C4 0.8(4)
C2 C3 C4 C5 0.3(4)
C3 C4 C5 C6 -1.0(4)
C4 C5 C6 C1 0.5(4)
C2 C1 C6 C5 0.6(4)
C7 C1 C6 C5 -177.8(2)
N2 N1 C7 C1 -178.3(2)
N2 N1 C7 C8 1.3(3)
C6 C1 C7 N1 -10.1(4)
C2 C1 C7 N1 171.5(2)
C6 C1 C7 C8 170.4(2)
C2 C1 C7 C8 -8.0(4)
N1 C7 C8 C9 14.3(3)
C1 C7 C8 C9 -166.2(2)
N1 N2 C9 O1 -95.1(2)
N1 N2 C9 C10 146.8(2)
N1 N2 C9 C8 25.9(3)
C7 C8 C9 O1 96.5(2)
C7 C8 C9 N2 -23.0(2)
C7 C8 C9 C10 -138.9(2)
O1 C9 C10 F2 -179.4(2)
N2 C9 C10 F2 -59.5(3)
C8 C9 C10 F2 53.5(3)
O1 C9 C10 F1 60.5(3)
N2 C9 C10 F1 -179.7(2)
C8 C9 C10 F1 -66.7(3)
O1 C9 C10 F3 -58.7(3)
N2 C9 C10 F3 61.1(3)
C8 C9 C10 F3 174.1(2)

loop_
_cod_related_entry_id
_cod_related_entry_database
_cod_related_entry_code
1 ChemSpider 645371
